data_8100264
loop_
_publ_author_name
'Sobarzo-S\'anchez, Eduardo'
'Cassels, Bruce K.'
'Castedo, Luis'
'Valencia-Matarranz, Laura'

_publ_section_title
;
Crystal structure of 5-methoxy-6-hydroxy-2,3-dihydro-7H-dibenzo[de,h]-
quinolin-7-one, C~17~H~13~NO~3~
;
_journal_issue 1
_journal_name_full 'Zeitschrift f\"ur Kristallographie - New Crystal Structures'
_journal_page_first 77
_journal_page_last 78
_journal_volume 218
_journal_year 2003
_chemical_formula_moiety 'C17 H13 N1 O3'
_chemical_formula_structural 'C17 H13 NO3'
_chemical_formula_sum 'C17 H13 N O3'
_chemical_formula_weight 279.28
_space_group_IT_number 33
_symmetry_cell_setting orthorhombic
_symmetry_space_group_name_Hall 'P 2c -2n'
_symmetry_space_group_name_H-M 'P n a 21'
_cell_angle_alpha 90
_cell_angle_beta 90
_cell_angle_gamma 90
_cell_formula_units_Z 4
_cell_length_a 8.7927(8)
_cell_length_b 30.165(2)
_cell_length_c 4.9136(6)
_cell_measurement_temperature 293(2)
_cell_measurement_wavelength 1.54184
_cell_volume 1303.3(2)
_diffrn_ambient_temperature 293(2)
_cod_original_sg_symbol_Hall 'P -2bc 2a'
_cod_original_sg_symbol_H-M 'P 21 n b'
_cod_original_formula_sum 'C17 H13 N1 O3'
_cod_database_code 8100264

loop_
_symmetry_equiv_pos_as_xyz
'x, y, z'
'-x, -y, z+1/2'
'-x+1/2, y+1/2, z+1/2'
'x+1/2, -y+1/2, z'

loop_
_atom_site_label
_atom_site_type_symbol
_atom_site_fract_x
_atom_site_fract_y
_atom_site_fract_z
_atom_site_U_iso_or_equiv
_atom_site_adp_type
_atom_site_occupancy
_atom_site_symmetry_multiplicity
_atom_site_Wyckoff_symbol
_atom_site_calc_flag
_atom_site_refinement_flags
_atom_site_disorder_assembly
_atom_site_disorder_group
N1 N 0.4574(4) 0.57262(13) 0.3600(12) 0.0694(13) Uani 1 4 a d . . .
C2 C 0.3503(5) 0.58905(19) 0.568(2) 0.100(3) Uani 1 4 a d . . .
H2A H 0.2483 0.5856 0.4957 0.12 Uiso 1 4 a calc R . .
H2B H 0.3582 0.5696 0.7246 0.12 Uiso 1 4 a calc R . .
C3 C 0.3639(5) 0.63273(19) 0.6624(16) 0.086(2) Uani 1 4 a d . . .
H3A H 0.3147 0.6348 0.8385 0.103 Uiso 1 4 a calc R . .
H3B H 0.3096 0.6521 0.5385 0.103 Uiso 1 4 a calc R . .
C4 C 0.5239(4) 0.64928(14) 0.6897(11) 0.0515(11) Uani 1 4 a d . . .
C5 C 0.6324(4) 0.62920(12) 0.5213(10) 0.0413(9) Uani 1 4 a d . . .
C6 C 0.5878(4) 0.59139(13) 0.3498(10) 0.0454(10) Uani 1 4 a d . . .
C7 C 0.7818(4) 0.64558(11) 0.5189(9) 0.0393(9) Uani 1 4 a d . . .
C8 C 0.8949(4) 0.62680(13) 0.3360(10) 0.0474(10) Uani 1 4 a d . . .
C9 C 0.8504(4) 0.59023(12) 0.1522(9) 0.0441(9) Uani 1 4 a d . . .
C10 C 0.7034(4) 0.57263(12) 0.1618(9) 0.0433(9) Uani 1 4 a d . . .
C11 C 0.9569(5) 0.57302(14) -0.0265(11) 0.0549(11) Uani 1 4 a d . . .
H11 H 1.0544 0.585 -0.0316 0.066 Uiso 1 4 a calc R . .
C12 C 0.9195(6) 0.53806(14) -0.1984(11) 0.0619(12) Uani 1 4 a d . . .
H12 H 0.9909 0.5268 -0.3196 0.074 Uiso 1 4 a calc R . .
C13 C 0.7746(5) 0.52034(14) -0.1863(11) 0.0591(12) Uani 1 4 a d . . .
H13 H 0.7483 0.497 -0.3005 0.071 Uiso 1 4 a calc R . .
C14 C 0.6699(5) 0.53689(13) -0.0079(11) 0.0547(11) Uani 1 4 a d . . .
H14 H 0.5739 0.524 0.0006 0.066 Uiso 1 4 a calc R . .
C15 C 0.5656(5) 0.68422(14) 0.8573(11) 0.0562(12) Uani 1 4 a d . . .
H15 H 0.4926 0.6976 0.9669 0.067 Uiso 1 4 a calc R . .
C16 C 0.7129(5) 0.69939(13) 0.8642(10) 0.0505(10) Uani 1 4 a d . . .
C17 C 0.8219(4) 0.68052(13) 0.6924(10) 0.0492(10) Uani 1 4 a d . . .
O18 O 0.7648(3) 0.73288(10) 1.0245(9) 0.0670(9) Uani 1 4 a d . . .
C19 C 0.6592(6) 0.75301(17) 1.2063(12) 0.0725(15) Uani 1 4 a d . . .
H19A H 0.6042 0.7304 1.3022 0.109 Uiso 1 4 a calc R . .
H19B H 0.5892 0.771 1.1048 0.109 Uiso 1 4 a calc R . .
H19C H 0.7131 0.7712 1.3343 0.109 Uiso 1 4 a calc R . .
O20 O 0.9639(4) 0.69770(12) 0.6957(10) 0.0816(13) Uani 1 4 a d . . .
H20 H 1.0205 0.682 0.6045 0.122 Uiso 1 4 a calc R . .
O21 O 1.0283(3) 0.64119(10) 0.3309(10) 0.0703(11) Uani 1 4 a d . . .

loop_
_atom_site_aniso_label
_atom_site_aniso_U_11
_atom_site_aniso_U_22
_atom_site_aniso_U_33
_atom_site_aniso_U_23
_atom_site_aniso_U_13
_atom_site_aniso_U_12
N1 0.0445(18) 0.063(2) 0.101(4) -0.014(3) 0.009(3) -0.0104(17)
C2 0.058(3) 0.092(4) 0.150(8) -0.031(5) 0.028(4) -0.020(3)
C3 0.045(2) 0.111(4) 0.100(5) -0.036(4) 0.012(3) -0.010(3)
C4 0.039(2) 0.063(2) 0.052(3) -0.007(2) 0.001(2) 0.0009(18)
C5 0.0390(18) 0.0415(18) 0.043(2) 0.0076(18) -0.003(2) -0.0008(14)
C6 0.0389(18) 0.049(2) 0.048(2) 0.002(2) -0.006(2) -0.0011(16)
C7 0.0393(18) 0.0378(17) 0.041(2) 0.0010(18) -0.0005(19) 0.0021(14)
C8 0.0437(19) 0.048(2) 0.051(3) 0.006(2) 0.000(2) -0.0017(17)
C9 0.049(2) 0.0403(18) 0.043(2) 0.0041(18) 0.001(2) 0.0057(16)
C10 0.0490(19) 0.0398(18) 0.041(2) 0.0038(18) -0.004(2) 0.0026(17)
C11 0.056(2) 0.055(2) 0.054(3) 0.007(2) 0.014(2) 0.007(2)
C12 0.080(3) 0.054(2) 0.052(3) 0.000(2) 0.014(3) 0.017(2)
C13 0.079(3) 0.047(2) 0.051(3) -0.004(2) -0.006(3) 0.006(2)
C14 0.062(2) 0.048(2) 0.054(3) -0.001(2) -0.008(3) -0.001(2)
C15 0.056(2) 0.061(3) 0.052(3) -0.004(2) 0.004(3) 0.0103(19)
C16 0.055(2) 0.049(2) 0.047(2) -0.005(2) -0.007(2) 0.0007(18)
C17 0.043(2) 0.050(2) 0.055(3) 0.000(2) 0.000(2) -0.0034(17)
O18 0.073(2) 0.0622(17) 0.066(2) -0.0189(19) 0.001(2) 0.0003(15)
C19 0.092(4) 0.065(3) 0.060(3) -0.021(3) -0.005(3) 0.022(3)
O20 0.067(2) 0.087(2) 0.091(3) -0.027(2) 0.006(2) -0.022(2)
O21 0.0446(16) 0.075(2) 0.091(3) -0.018(2) 0.014(2) -0.0096(14)

loop_
_geom_bond_atom_site_label_1
_geom_bond_atom_site_label_2
_geom_bond_distance
_geom_bond_site_symmetry_2
_geom_bond_publ_flag
N1 C6 1.279(5) . ?
N1 C2 1.476(8) . ?
C2 C3 1.402(7) . ?
C2 H2A 0.97 . ?
C2 H2B 0.97 . ?
C3 C4 1.498(6) . ?
C3 H3A 0.97 . ?
C3 H3B 0.97 . ?
C4 C15 1.387(6) . ?
C4 C5 1.401(6) . ?
C5 C7 1.403(5) . ?
C5 C6 1.471(6) . ?
C6 C10 1.486(6) . ?
C7 C17 1.401(6) . ?
C7 C8 1.455(6) . ?
C8 O21 1.251(5) . ?
C8 C9 1.478(6) . ?
C9 C11 1.385(6) . ?
C9 C10 1.399(5) . ?
C10 C14 1.394(6) . ?
C11 C12 1.390(7) . ?
C11 H11 0.93 . ?
C12 C13 1.383(7) . ?
C12 H12 0.93 . ?
C13 C14 1.366(7) . ?
C13 H13 0.93 . ?
C14 H14 0.93 . ?
C15 C16 1.374(6) . ?
C15 H15 0.93 . ?
C16 O18 1.360(5) . ?
C16 C17 1.398(6) . ?
C17 O20 1.352(5) . ?
O18 C19 1.424(6) . ?
C19 H19A 0.96 . ?
C19 H19B 0.96 . ?
C19 H19C 0.96 . ?
O20 H20 0.82 . ?

loop_
_cod_related_entry_id
_cod_related_entry_database
_cod_related_entry_code
1 ChemSpider 10196985
